data_7128149
loop_
_publ_author_name
'Lin, Yu-Diao'
'Zhu, Zeng-Kui'
'Ge, Rui'
'Yu, Hao'
'Li, Zhong'
'Sun, Cai'
'Sun, Yan-Qiong'
'Li, Xin-Xiong'
'Zheng, Shou-Tian'

_publ_section_title
;
 Proton conductive polyoxoniobate frameworks constructed from nanoscale
 {Nb<sub>68</sub>O<sub>200</sub>} cages.
;
_journal_issue 38
_journal_name_full 'Chemical communications (Cambridge, England)'
_journal_page_first 4702
_journal_page_last 4705
_journal_paper_doi 10.1039/d1cc00388g
_journal_volume 57
_journal_year 2021
_chemical_formula_sum 'C40 H160 Cu10 N40 Nb68 O208'
_chemical_formula_weight 11483.35
_space_group_crystal_system monoclinic
_space_group_IT_number 12
_space_group_name_Hall '-C 2y'
_space_group_name_H-M_alt 'C 1 2/m 1'
_atom_sites_solution_hydrogens geom
_audit_creation_method SHELXL-2014/7
_audit_update_record
;
2021-01-06 deposited with the CCDC.	2021-04-07 downloaded from the CCDC.
;
_cell_angle_alpha 90
_cell_angle_beta 90.690(2)
_cell_angle_gamma 90
_cell_formula_units_Z 2
_cell_length_a 39.726(3)
_cell_length_b 29.335(2)
_cell_length_c 20.4270(14)
_cell_measurement_reflns_used 33715
_cell_measurement_temperature 175(2)
_cell_measurement_theta_max 23.063
_cell_measurement_theta_min 2.477
_cell_volume 23803(3)
_computing_structure_refinement 'SHELXL-2014/7 (Sheldrick, 2014)'
_diffrn_ambient_temperature 175(2)
_diffrn_measured_fraction_theta_full 0.999
_diffrn_measured_fraction_theta_max 0.999
_diffrn_measurement_device_type 'Bruker APEX II'
_diffrn_measurement_method 'Omega scan'
_diffrn_radiation_type MoK\a
_diffrn_radiation_wavelength 0.71073
_diffrn_reflns_av_R_equivalents 0.0633
_diffrn_reflns_av_unetI/netI 0.0339
_diffrn_reflns_Laue_measured_fraction_full 0.999
_diffrn_reflns_Laue_measured_fraction_max 0.999
_diffrn_reflns_limit_h_max 43
_diffrn_reflns_limit_h_min -44
_diffrn_reflns_limit_k_max 32
_diffrn_reflns_limit_k_min -32
_diffrn_reflns_limit_l_max 22
_diffrn_reflns_limit_l_min -22
_diffrn_reflns_number 171335
_diffrn_reflns_point_group_measured_fraction_full 0.999
_diffrn_reflns_point_group_measured_fraction_max 0.999
_diffrn_reflns_theta_full 23.287
_diffrn_reflns_theta_max 23.287
_diffrn_reflns_theta_min 1.951
_diffrn_source 'fine-focus sealed tube'
_exptl_absorpt_coefficient_mu 2.063
_exptl_absorpt_correction_T_max 0.7449
_exptl_absorpt_correction_T_min 0.5653
_exptl_absorpt_correction_type multi-scan
_exptl_crystal_colour grape
_exptl_crystal_density_diffrn 1.602
_exptl_crystal_description cuboid
_exptl_crystal_F_000 10844
_exptl_crystal_size_max 0.1
_exptl_crystal_size_mid 0.1
_exptl_crystal_size_min 0.05
_platon_squeeze_details ' ?'
_refine_diff_density_max 2.610
_refine_diff_density_min -1.621
_refine_diff_density_rms 0.148
_refine_ls_extinction_method none
_refine_ls_goodness_of_fit_ref 1.003
_refine_ls_hydrogen_treatment constr
_refine_ls_matrix_type full
_refine_ls_number_parameters 834
_refine_ls_number_reflns 17543
_refine_ls_number_restraints 186
_refine_ls_restrained_S_all 1.033
_refine_ls_R_factor_all 0.0758
_refine_ls_R_factor_gt 0.0596
_refine_ls_shift/su_max 0.000
_refine_ls_shift/su_mean 0.000
_refine_ls_structure_factor_coef Fsqd
_refine_ls_weighting_details 'w=1/[\s^2^(Fo^2^)+(0.1034P)^2^+233.2848P] where P=(Fo^2^+2Fc^2^)/3'
_refine_ls_weighting_scheme calc
_refine_ls_wR_factor_gt 0.1695
_refine_ls_wR_factor_ref 0.1778
_reflns_Friedel_coverage 0.000
_reflns_number_gt 12930
_reflns_number_total 17543
_reflns_threshold_expression 'I > 2\s(I)'
_cod_data_source_file d1cc00388g2.cif
_cod_data_source_block 1_CCDC1
_cod_depositor_comments 'Adding full bibliography for 7128148--7128149.cif.'
_cod_original_sg_symbol_H-M 'C 2/m'
_cod_database_code 7128149
_shelx_shelxl_version_number 2014/7
_shelx_space_group_comment
;
The symmetry employed for this shelxl refinement is uniquely defined
by the following loop, which should always be used as a source of
symmetry information in preference to the above space-group names.
They are only intended as comments.
;

loop_
_space_group_symop_operation_xyz
'x, y, z'
'-x, y, -z'
'x+1/2, y+1/2, z'
'-x+1/2, y+1/2, -z'
'-x, -y, -z'
'x, -y, z'
'-x+1/2, -y+1/2, -z'
'x+1/2, -y+1/2, z'

loop_
_atom_site_label
_atom_site_type_symbol
_atom_site_fract_x
_atom_site_fract_y
_atom_site_fract_z
_atom_site_U_iso_or_equiv
_atom_site_adp_type
_atom_site_occupancy
_atom_site_site_symmetry_order
_atom_site_calc_flag
_atom_site_refinement_flags_posn
_atom_site_refinement_flags_adp
_atom_site_refinement_flags_occupancy
_atom_site_disorder_assembly
_atom_site_disorder_group
Cu1 Cu 0.19158(3) 0.25281(5) 0.15646(6) 0.0605(4) Uani 1 1 d . . . . .
Cu2 Cu 0.17705(4) 0.30561(7) 0.52903(8) 0.0923(5) Uani 1 1 d . . . . .
Cu3 Cu 0.0000 0.32802(9) 0.5000 0.1036(9) Uani 1 2 d S T P . .
Nb1 Nb 0.05640(2) 0.38916(3) 0.19819(4) 0.0463(2) Uani 1 1 d . . . . .
Nb2 Nb -0.14398(2) 0.29806(3) 0.07827(4) 0.0493(2) Uani 1 1 d . . . . .
Nb3 Nb -0.09854(2) 0.38966(3) 0.10714(4) 0.0439(2) Uani 1 1 d . . . . .
Nb4 Nb -0.03394(2) 0.37166(3) 0.23760(3) 0.0353(2) Uani 1 1 d . . . . .
Nb5 Nb 0.10284(2) 0.29737(4) 0.21748(4) 0.0560(3) Uani 1 1 d . . . . .
Nb6 Nb 0.08609(2) 0.32898(3) 0.04968(4) 0.0442(2) Uani 1 1 d . . . . .
Nb7 Nb -0.22411(2) 0.30026(4) 0.12052(4) 0.0559(3) Uani 1 1 d . . . . .
Nb8 Nb -0.17802(2) 0.39217(3) 0.14725(4) 0.0518(3) Uani 1 1 d . . . . .
Nb9 Nb 0.11053(2) 0.38826(4) 0.32049(4) 0.0594(3) Uani 1 1 d . . . . .
Nb10 Nb -0.12060(2) 0.32951(4) 0.23347(4) 0.0641(3) Uani 1 1 d . . . . .
Nb11 Nb 0.03916(2) 0.32314(4) 0.32119(4) 0.0656(3) Uani 1 1 d . . . . .
Nb12 Nb -0.20147(2) 0.33078(5) 0.27365(4) 0.0746(4) Uani 1 1 d . . . . .
Nb13 Nb 0.15592(2) 0.29418(4) 0.34197(4) 0.0663(3) Uani 1 1 d . . . . .
Nb14 Nb -0.14298(3) 0.5000 0.09622(7) 0.0541(3) Uani 1 2 d S T P . .
Nb15 Nb -0.16769(2) 0.23728(4) 0.20584(5) 0.0736(3) Uani 1 1 d . . . . .
Nb16 Nb 0.0895(2) 0.5000 0.2709(4) 0.0203(10) Uani 0.32 2 d S TU P . .
Nb1A Nb 0.0995(2) 0.5000 0.2308(5) 0.0203(10) Uani 0.14 2 d S TU P . .
Nb1B Nb 0.08989(17) 0.4920(3) 0.25200(15) 0.0203(10) Uani 0.27 1 d . U P . .
Nb17 Nb 0.09353(3) 0.31869(5) 0.44359(5) 0.0865(4) Uani 1 1 d . U . . .
Nb18 Nb 0.08580(3) 0.22981(5) 0.34231(6) 0.0874(4) Uani 1 1 d . . . . .
N1 N 0.1899(2) 0.1999(3) 0.2151(5) 0.076(3) Uani 1 1 d . U . . .
H1A H 0.2098 0.1860 0.2157 0.091 Uiso 1 1 calc R U . . .
H1B H 0.1855 0.2092 0.2556 0.091 Uiso 1 1 calc R U . . .
N2 N 0.1570(2) 0.2197(3) 0.1046(5) 0.077(3) Uani 1 1 d . U . . .
H2A H 0.1372 0.2337 0.1076 0.093 Uiso 1 1 calc R U . . .
H2B H 0.1628 0.2188 0.0626 0.093 Uiso 1 1 calc R U . . .
N3 N 0.2251(2) 0.2873(3) 0.2092(4) 0.072(2) Uani 1 1 d . U . . .
H3A H 0.2200 0.2857 0.2515 0.086 Uiso 1 1 calc R U . . .
H3B H 0.2455 0.2756 0.2038 0.086 Uiso 1 1 calc R U . . .
N4 N 0.1925(2) 0.3053(3) 0.0974(4) 0.072(2) Uani 1 1 d . U . . .
H4A H 0.1939 0.2957 0.0562 0.086 Uiso 1 1 calc R U . . .
H4B H 0.1736 0.3212 0.1012 0.086 Uiso 1 1 calc R U . . .
N5 N 0.1460(3) 0.2729(4) 0.5899(5) 0.092(3) Uani 1 1 d . U . . .
H5A H 0.1507 0.2811 0.6310 0.111 Uiso 1 1 calc R U . . .
H5B H 0.1249 0.2808 0.5809 0.111 Uiso 1 1 calc R U . . .
N6 N 0.1933(3) 0.2442(4) 0.5115(5) 0.101(3) Uani 1 1 d . U . . .
H6A H 0.2007 0.2423 0.4706 0.122 Uiso 1 1 calc R U . . .
H6B H 0.2102 0.2373 0.5387 0.122 Uiso 1 1 calc R U . . .
N7 N 0.2127(4) 0.3407(5) 0.4782(7) 0.137(4) Uani 1 1 d . U . . .
H7A H 0.2327 0.3397 0.4982 0.164 Uiso 1 1 calc R U . . .
H7B H 0.2146 0.3304 0.4374 0.164 Uiso 1 1 calc R U . . .
N8 N 0.1600(4) 0.3670(5) 0.5553(8) 0.150(5) Uani 1 1 d . U . . .
H8A H 0.1391 0.3707 0.5399 0.180 Uiso 1 1 calc R U . . .
H8B H 0.1593 0.3686 0.5988 0.180 Uiso 1 1 calc R U . . .
N9 N 0.0216(2) 0.3765(4) 0.5494(5) 0.088(3) Uani 1 1 d . U . . .
H9A H 0.0202 0.3707 0.5921 0.105 Uiso 1 1 calc R U . . .
H9B H 0.0433 0.3780 0.5391 0.105 Uiso 1 1 calc R U . . .
N10 N 0.0253(4) 0.2781(5) 0.5597(8) 0.146(4) Uani 1 1 d . U . . .
H10A H 0.0472 0.2758 0.5510 0.176 Uiso 1 1 calc R U . . .
H10B H 0.0223 0.2825 0.6023 0.176 Uiso 1 1 calc R U . . .
C1 C 0.1650(4) 0.1689(5) 0.1947(8) 0.103(3) Uani 1 1 d . U . . .
H1C H 0.1736 0.1382 0.2008 0.124 Uiso 1 1 calc R U . . .
H1D H 0.1456 0.1725 0.2225 0.124 Uiso 1 1 calc R U . . .
C2 C 0.1549(4) 0.1739(5) 0.1307(8) 0.107(3) Uani 1 1 d . U . . .
H2C H 0.1317 0.1637 0.1267 0.128 Uiso 1 1 calc R U . . .
H2D H 0.1684 0.1539 0.1038 0.128 Uiso 1 1 calc R U . . .
C3 C 0.2244(4) 0.3346(5) 0.1876(8) 0.109(3) Uani 1 1 d . U . . .
H3C H 0.2448 0.3500 0.2019 0.131 Uiso 1 1 calc R U . . .
H3D H 0.2053 0.3502 0.2062 0.131 Uiso 1 1 calc R U . . .
C4 C 0.2219(3) 0.3348(5) 0.1136(6) 0.082(3) Uani 1 1 d . U . . .
H4C H 0.2183 0.3655 0.0974 0.099 Uiso 1 1 calc R U . . .
H4D H 0.2422 0.3227 0.0945 0.099 Uiso 1 1 calc R U . . .
C5 C 0.1648(4) 0.2120(6) 0.5210(7) 0.101(3) Uani 1 1 d . U . . .
H5C H 0.1480 0.2165 0.4866 0.122 Uiso 1 1 calc R U . . .
H5D H 0.1728 0.1809 0.5184 0.122 Uiso 1 1 calc R U . . .
C6 C 0.1499(4) 0.2196(6) 0.5832(7) 0.106(3) Uani 1 1 d . U . . .
H6C H 0.1641 0.2076 0.6180 0.127 Uiso 1 1 calc R U . . .
H6D H 0.1280 0.2048 0.5853 0.127 Uiso 1 1 calc R U . . .
C7 C 0.1814(6) 0.4038(8) 0.5306(12) 0.165(5) Uani 1 1 d . U . . .
H7C H 0.1676 0.4301 0.5200 0.199 Uiso 1 1 calc R U . . .
H7D H 0.1975 0.4127 0.5643 0.199 Uiso 1 1 calc R U . . .
C8 C 0.1970(6) 0.3909(7) 0.4797(11) 0.157(5) Uani 1 1 d . U . . .
H8C H 0.2152 0.4123 0.4726 0.189 Uiso 1 1 calc R U . . .
H8D H 0.1817 0.3936 0.4427 0.189 Uiso 1 1 calc R U . . .
C9 C 0.0060(4) 0.4182(6) 0.5353(6) 0.108(4) Uani 1 1 d . U . . .
H9C H 0.0218 0.4430 0.5425 0.129 Uiso 1 1 calc R U . . .
H9D H -0.0129 0.4227 0.5641 0.129 Uiso 1 1 calc R U . . .
C10 C 0.0050(4) 0.2389(5) 0.5328(7) 0.109(3) Uani 1 1 d . U . . .
H10C H 0.0179 0.2113 0.5404 0.131 Uiso 1 1 calc R U . . .
H10D H -0.0152 0.2365 0.5588 0.131 Uiso 1 1 calc R U . . .
O1 O -0.1546(3) 0.5000 0.0083(5) 0.092(4) Uani 1 2 d S T P . .
O2 O 0.0901(2) 0.3260(3) 0.5286(4) 0.090(2) Uani 1 1 d . U . . .
O3 O -0.14767(13) 0.3687(2) 0.0736(3) 0.0428(14) Uani 1 1 d . . . . .
O4 O 0.05336(14) 0.3186(2) 0.2248(3) 0.0524(16) Uani 1 1 d . . . . .
O5 O -0.18951(15) 0.2920(2) 0.0496(3) 0.0543(17) Uani 1 1 d . . . . .
O6 O 0.10695(13) 0.3673(2) 0.2237(3) 0.0504(17) Uani 1 1 d . . . . .
O7 O -0.10880(14) 0.4511(2) 0.0882(3) 0.0487(15) Uani 1 1 d . . . . .
O8 O -0.10426(14) 0.3206(2) 0.1372(3) 0.0518(17) Uani 1 1 d . . . . .
O9 O -0.12972(14) 0.3925(2) 0.1894(3) 0.0510(16) Uani 1 1 d . . . . .
O10 O 0.05870(14) 0.3872(2) 0.3015(3) 0.0542(18) Uani 1 1 d . . . . .
O11 O 0.14849(16) 0.2913(3) 0.2440(3) 0.065(2) Uani 1 1 d . . . . .
O12 O 0.06524(16) 0.3730(3) 0.1097(3) 0.0609(19) Uani 1 1 d . . . . .
O13 O 0.06809(15) 0.4495(2) 0.1971(3) 0.0593(18) Uani 1 1 d . . . . .
O14 O -0.19720(16) 0.3924(3) 0.2311(3) 0.069(2) Uani 1 1 d . . . . .
O15 O -0.23700(16) 0.3173(3) 0.2098(3) 0.071(2) Uani 1 1 d . . . . .
O16 O -0.08096(14) 0.3707(2) 0.0266(3) 0.0541(17) Uani 1 1 d . . . . .
O17 O -0.21645(14) 0.3678(3) 0.1049(3) 0.0601(18) Uani 1 1 d . . . . .
O18 O -0.16954(14) 0.3177(2) 0.1735(3) 0.0531(17) Uani 1 1 d . . . . .
O19 O 0.01030(15) 0.3928(3) 0.1947(3) 0.0607(19) Uani 1 1 d . . . . .
O20 O -0.14255(17) 0.2404(3) 0.1195(4) 0.069(2) Uani 1 1 d . . . . .
O21 O 0.09667(15) 0.3114(3) 0.3265(3) 0.0582(19) Uani 1 1 d . . . . .
O22 O -0.11947(16) 0.2917(2) 0.0034(3) 0.0591(18) Uani 1 1 d . . . . .
O23 O -0.0391(3) 0.4268(4) 0.2925(5) 0.132(4) Uani 1 1 d . . . . .
O24 O 0.13502(18) 0.2335(3) 0.3466(3) 0.074(2) Uani 1 1 d . . . . .
O25 O -0.26308(15) 0.2879(3) 0.0835(3) 0.064(2) Uani 1 1 d . . . . .
O26 O -0.05956(15) 0.3949(3) 0.1557(3) 0.0629(19) Uani 1 1 d . . . . .
O27 O -0.17721(15) 0.4532(3) 0.1241(4) 0.0631(19) Uani 1 1 d . . . . .
O28 O 0.15400(15) 0.3611(3) 0.3261(3) 0.068(2) Uani 1 1 d . . . . .
O29 O 0.11624(17) 0.4478(3) 0.3063(4) 0.078(2) Uani 1 1 d . . . . .
O30 O 0.19939(17) 0.2827(3) 0.3506(3) 0.079(3) Uani 1 1 d . . . . .
O31 O 0.08944(19) 0.2383(3) 0.2428(4) 0.080(2) Uani 1 1 d . . . . .
O32 O 0.04046(18) 0.2590(3) 0.3289(4) 0.086(3) Uani 1 1 d . . . . .
O33 O -0.00547(16) 0.3366(3) 0.3091(4) 0.074(2) Uani 1 1 d . . . . .
O34 O 0.04593(18) 0.3314(3) 0.4119(4) 0.082(3) Uani 1 1 d . . . . .
O35 O 0.10224(18) 0.3821(3) 0.4123(3) 0.080(2) Uani 1 1 d . U . . .
O36 O 0.14190(17) 0.3072(3) 0.4319(3) 0.075(2) Uani 1 1 d . . . . .
O37 O -0.07895(18) 0.3414(3) 0.2691(3) 0.086(3) Uani 1 1 d . . . . .
O38 O 0.10386(16) 0.2932(3) 0.1273(3) 0.068(2) Uani 1 1 d . . . . .
O39 O -0.12476(17) 0.2670(3) 0.2440(4) 0.081(2) Uani 1 1 d . . . . .
O40 O -0.1637(2) 0.1794(3) 0.2269(5) 0.100(3) Uani 1 1 d . . . . .
O41 O -0.15223(19) 0.3430(3) 0.2985(3) 0.087(3) Uani 1 1 d . . . . .
O42 O 0.0827(2) 0.2521(3) 0.4309(4) 0.094(3) Uani 1 1 d . . . . .
O43 O -0.20908(16) 0.2403(3) 0.1529(3) 0.0644(19) Uani 1 1 d . . . . .
O44 O -0.19157(18) 0.2668(3) 0.2793(3) 0.085(3) Uani 1 1 d . . . . .
O45 O 0.05036(16) 0.2950(3) 0.0335(4) 0.071(2) Uani 1 1 d . . . . .
O46 O 0.1281(3) 0.5000 0.1902(8) 0.110(5) Uani 1 2 d S T P . .
O47 O -0.2222(2) 0.3427(3) 0.3466(4) 0.092(3) Uani 1 1 d . U . . .
O49 O 0.0505(4) 0.5000 0.3258(9) 0.143(6) Uani 1 2 d S T P . .
O50 O 0.0774(3) 0.1715(3) 0.3528(6) 0.124(4) Uani 1 1 d . . . . .
O1W O -0.30154(19) 0.3088(3) -0.0228(4) 0.082(2) Uani 1 1 d . . . . .
O2W O 0.2674(2) 0.2809(3) 0.3658(5) 0.106(3) Uani 1 1 d . U . . .
O3W O 0.1339(2) 0.3719(3) 0.0642(6) 0.107(3) Uani 1 1 d . . . . .
O4W O -0.1270(2) 0.5000 0.2009(5) 0.077(3) Uani 1 2 d S T P . .
O5W O -0.0288(3) 0.3106(4) 0.1825(5) 0.128(4) Uani 1 1 d . . . . .

loop_
_atom_site_aniso_label
_atom_site_aniso_U_11
_atom_site_aniso_U_22
_atom_site_aniso_U_33
_atom_site_aniso_U_23
_atom_site_aniso_U_13
_atom_site_aniso_U_12
Cu1 0.0375(6) 0.0934(10) 0.0506(7) -0.0017(7) -0.0009(5) 0.0170(6)
Cu2 0.0823(11) 0.1367(15) 0.0581(9) 0.0036(9) 0.0027(8) 0.0251(10)
Cu3 0.0771(16) 0.0979(18) 0.137(2) 0.000 0.0524(15) 0.000
Nb1 0.0243(4) 0.0819(7) 0.0329(4) -0.0009(4) 0.0029(3) 0.0141(4)
Nb2 0.0337(4) 0.0746(6) 0.0397(5) 0.0056(4) 0.0069(4) -0.0137(4)
Nb3 0.0242(4) 0.0744(6) 0.0331(4) 0.0036(4) 0.0032(3) -0.0082(4)
Nb4 0.0107(3) 0.0711(6) 0.0242(4) 0.0021(4) 0.0000(3) 0.0013(3)
Nb5 0.0402(5) 0.0938(7) 0.0339(5) -0.0016(5) 0.0008(4) 0.0289(5)
Nb6 0.0277(4) 0.0749(6) 0.0301(4) -0.0028(4) 0.0031(3) 0.0066(4)
Nb7 0.0309(4) 0.0961(8) 0.0408(5) 0.0072(5) 0.0022(4) -0.0207(4)
Nb8 0.0261(4) 0.0860(7) 0.0436(5) -0.0004(5) 0.0081(3) -0.0110(4)
Nb9 0.0342(5) 0.1043(8) 0.0395(5) -0.0084(5) -0.0044(4) 0.0211(5)
Nb10 0.0360(5) 0.1173(9) 0.0388(5) 0.0240(5) -0.0056(4) -0.0235(5)
Nb11 0.0319(5) 0.1211(9) 0.0441(5) 0.0208(5) 0.0097(4) 0.0224(5)
Nb12 0.0433(5) 0.1441(11) 0.0365(5) 0.0044(6) 0.0095(4) -0.0345(6)
Nb13 0.0394(5) 0.1284(9) 0.0312(5) 0.0006(5) 0.0025(4) 0.0396(5)
Nb14 0.0201(6) 0.0680(9) 0.0743(9) 0.000 0.0067(5) 0.000
Nb15 0.0457(5) 0.1093(9) 0.0656(7) 0.0368(6) -0.0017(5) -0.0239(6)
Nb16 0.0282(9) 0.030(2) 0.002(3) 0.000 0.0005(19) 0.000
Nb1A 0.0282(9) 0.030(2) 0.002(3) 0.000 0.0005(19) 0.000
Nb1B 0.0282(9) 0.030(2) 0.002(3) 0.000 0.0005(19) 0.000
Nb17 0.0517(6) 0.1758(13) 0.0324(5) 0.0129(6) 0.0110(4) 0.0528(7)
Nb18 0.0610(7) 0.1253(11) 0.0760(8) 0.0348(7) 0.0023(6) 0.0294(7)
N1 0.046(5) 0.104(7) 0.077(6) 0.005(5) 0.010(4) 0.021(5)
N2 0.064(5) 0.092(6) 0.076(6) -0.018(5) -0.005(5) 0.014(5)
N3 0.047(4) 0.110(6) 0.059(5) -0.014(5) 0.013(4) 0.022(5)
N4 0.058(5) 0.106(6) 0.051(5) -0.009(5) 0.008(4) 0.019(5)
N5 0.082(6) 0.129(7) 0.065(6) -0.012(6) -0.024(5) 0.015(6)
N6 0.092(7) 0.139(8) 0.073(6) 0.003(6) 0.014(5) 0.023(6)
N7 0.149(9) 0.155(9) 0.106(8) 0.006(8) 0.013(7) 0.018(8)
N8 0.165(8) 0.146(7) 0.138(7) 0.003(6) -0.005(6) 0.001(6)
N9 0.066(6) 0.133(9) 0.064(6) 0.021(6) 0.011(5) 0.015(6)
N10 0.136(7) 0.154(7) 0.150(7) 0.011(6) 0.031(6) 0.010(6)
C1 0.096(6) 0.110(6) 0.104(6) 0.005(5) -0.008(5) -0.001(5)
C2 0.103(7) 0.112(7) 0.105(7) -0.005(6) -0.009(6) -0.008(6)
C3 0.099(4) 0.122(4) 0.108(4) -0.002(4) 0.016(3) 0.009(4)
C4 0.071(5) 0.105(6) 0.071(5) 0.001(5) 0.011(4) 0.009(5)
C5 0.094(6) 0.123(6) 0.087(6) -0.003(5) 0.002(5) 0.016(5)
C6 0.093(6) 0.133(6) 0.091(6) 0.014(6) -0.010(5) 0.009(5)
C7 0.172(7) 0.164(7) 0.161(7) 0.007(6) 0.009(6) -0.003(6)
C8 0.170(7) 0.159(7) 0.143(7) 0.000(6) 0.013(6) 0.002(6)
C9 0.118(9) 0.131(10) 0.074(7) 0.000(7) 0.001(7) -0.003(8)
C10 0.099(4) 0.122(4) 0.108(4) -0.002(4) 0.016(3) 0.009(4)
O1 0.053(7) 0.161(12) 0.061(7) 0.000 -0.019(5) 0.000
O2 0.083(4) 0.119(5) 0.067(4) 0.006(4) 0.004(3) 0.026(4)
O3 0.027(3) 0.067(4) 0.034(3) 0.008(3) 0.003(2) -0.006(3)
O4 0.033(3) 0.083(5) 0.041(4) 0.005(3) -0.001(3) 0.014(3)
O5 0.039(3) 0.079(5) 0.045(4) 0.003(3) 0.003(3) -0.014(3)
O6 0.020(3) 0.097(5) 0.035(3) 0.002(3) 0.006(2) 0.017(3)
O7 0.030(3) 0.063(4) 0.054(4) 0.000(3) 0.015(3) -0.007(3)
O8 0.033(3) 0.080(5) 0.042(4) 0.027(3) -0.004(3) -0.001(3)
O9 0.031(3) 0.086(5) 0.035(3) 0.001(3) 0.001(3) -0.012(3)
O10 0.031(3) 0.097(5) 0.035(3) -0.001(3) 0.003(3) 0.031(3)
O11 0.047(4) 0.106(6) 0.042(4) -0.001(4) 0.006(3) 0.041(4)
O12 0.048(4) 0.106(6) 0.029(3) 0.004(3) 0.000(3) 0.031(4)
O13 0.041(4) 0.083(5) 0.054(4) 0.003(4) -0.004(3) 0.004(3)
O14 0.037(4) 0.127(7) 0.045(4) -0.008(4) 0.016(3) -0.022(4)
O15 0.034(4) 0.134(7) 0.045(4) 0.006(4) 0.012(3) -0.022(4)
O16 0.035(3) 0.073(4) 0.055(4) 0.001(3) 0.016(3) -0.012(3)
O17 0.030(3) 0.097(5) 0.054(4) 0.004(4) 0.003(3) -0.003(3)
O18 0.036(3) 0.093(5) 0.031(3) 0.008(3) 0.001(3) -0.022(3)
O19 0.031(3) 0.104(6) 0.047(4) 0.007(4) -0.004(3) 0.024(3)
O20 0.049(4) 0.095(6) 0.065(5) 0.018(4) 0.011(3) -0.013(4)
O21 0.035(3) 0.107(6) 0.032(3) 0.010(3) 0.006(3) 0.027(3)
O22 0.054(4) 0.074(5) 0.050(4) -0.002(3) 0.013(3) -0.010(3)
O23 0.145(10) 0.177(11) 0.076(7) 0.008(7) 0.027(6) 0.022(8)
O24 0.062(5) 0.105(6) 0.056(4) 0.022(4) -0.002(3) 0.033(4)
O25 0.032(3) 0.106(6) 0.055(4) 0.006(4) 0.002(3) -0.020(4)
O26 0.031(3) 0.109(6) 0.049(4) 0.000(4) 0.001(3) -0.012(3)
O27 0.031(3) 0.085(5) 0.074(5) -0.010(4) 0.009(3) -0.002(3)
O28 0.033(3) 0.122(6) 0.048(4) -0.013(4) -0.005(3) 0.021(4)
O29 0.040(4) 0.116(7) 0.077(5) -0.015(5) -0.018(4) 0.016(4)
O30 0.050(4) 0.144(7) 0.044(4) -0.009(4) -0.001(3) 0.048(5)
O31 0.071(5) 0.098(6) 0.072(5) -0.003(4) -0.008(4) 0.032(4)
O32 0.055(5) 0.118(7) 0.085(6) 0.041(5) 0.005(4) 0.027(4)
O33 0.036(4) 0.120(7) 0.068(5) 0.023(4) 0.015(3) 0.021(4)
O34 0.054(4) 0.138(7) 0.054(4) 0.018(5) 0.022(3) 0.038(5)
O35 0.054(4) 0.135(6) 0.051(4) -0.029(4) -0.005(3) 0.030(4)
O36 0.049(4) 0.135(7) 0.040(4) 0.006(4) -0.001(3) 0.033(4)
O37 0.050(4) 0.167(8) 0.039(4) 0.037(5) -0.012(3) -0.024(5)
O38 0.051(4) 0.115(6) 0.037(4) -0.014(4) -0.006(3) 0.041(4)
O39 0.042(4) 0.136(7) 0.064(5) 0.036(5) -0.013(3) -0.019(4)
O40 0.075(6) 0.101(7) 0.125(8) 0.053(6) 0.002(5) -0.023(5)
O41 0.064(5) 0.161(8) 0.037(4) 0.024(5) -0.006(3) -0.044(5)
O42 0.094(6) 0.117(7) 0.072(5) 0.037(5) 0.024(5) 0.037(5)
O43 0.041(4) 0.093(5) 0.059(4) 0.008(4) 0.008(3) -0.023(4)
O44 0.054(4) 0.162(8) 0.039(4) 0.023(4) -0.002(3) -0.052(5)
O45 0.036(4) 0.092(6) 0.085(5) 0.011(4) -0.003(3) -0.006(4)
O46 0.071(8) 0.127(12) 0.133(12) 0.000 0.001(8) 0.000
O47 0.083(4) 0.118(5) 0.075(4) 0.000(4) 0.013(3) -0.017(4)
O49 0.078(10) 0.208(19) 0.141(15) 0.000 -0.025(9) 0.000
O50 0.106(8) 0.099(7) 0.166(11) 0.064(7) -0.022(7) 0.004(6)
O1W 0.062(5) 0.104(6) 0.078(6) 0.010(5) 0.001(4) 0.002(4)
O2W 0.098(4) 0.121(5) 0.099(5) -0.016(4) -0.008(4) 0.024(4)
O3W 0.048(5) 0.098(7) 0.174(10) -0.040(6) -0.026(5) 0.027(5)
O4W 0.042(6) 0.124(10) 0.065(7) 0.000 0.004(5) 0.000
O5W 0.167(11) 0.141(9) 0.078(7) 0.031(6) 0.036(7) 0.004(8)

loop_
_atom_type_symbol
_atom_type_description
_atom_type_scat_dispersion_real
_atom_type_scat_dispersion_imag
_atom_type_scat_source
O O 0.0106 0.0060 'International Tables Vol C Tables 4.2.6.8 and 6.1.1.4'
Nb Nb -2.0727 0.6215 'International Tables Vol C Tables 4.2.6.8 and 6.1.1.4'
Cu Cu 0.3201 1.2651 'International Tables Vol C Tables 4.2.6.8 and 6.1.1.4'
C C 0.0033 0.0016 'International Tables Vol C Tables 4.2.6.8 and 6.1.1.4'
N N 0.0061 0.0033 'International Tables Vol C Tables 4.2.6.8 and 6.1.1.4'
H H 0.0000 0.0000 'International Tables Vol C Tables 4.2.6.8 and 6.1.1.4'

loop_
_geom_angle_atom_site_label_1
_geom_angle_atom_site_label_2
_geom_angle_atom_site_label_3
_geom_angle
_geom_angle_site_symmetry_1
_geom_angle_site_symmetry_3
_geom_angle_publ_flag
N4 Cu1 N1 179.0(4) . . ?
N4 Cu1 N2 94.2(4) . . ?
N1 Cu1 N2 84.8(4) . . ?
N4 Cu1 N3 85.1(4) . . ?
N1 Cu1 N3 95.8(4) . . ?
N2 Cu1 N3 178.2(4) . . ?
N6 Cu2 N8 174.9(6) . . ?
N6 Cu2 N5 83.0(5) . . ?
N8 Cu2 N5 93.0(6) . . ?
N6 Cu2 N7 98.0(5) . . ?
N8 Cu2 N7 85.5(6) . . ?
N5 Cu2 N7 172.0(5) . . ?
N6 Cu2 O36 93.2(4) . . ?
N8 Cu2 O36 90.5(5) . . ?
N5 Cu2 O36 99.5(3) . . ?
N7 Cu2 O36 88.3(5) . . ?
N9 Cu3 N9 85.7(6) 2_556 . ?
N9 Cu3 N10 175.8(6) 2_556 . ?
N9 Cu3 N10 90.2(5) . . ?
N9 Cu3 N10 90.2(5) 2_556 2_556 ?
N9 Cu3 N10 175.8(6) . 2_556 ?
N10 Cu3 N10 94.0(9) . 2_556 ?
O13 Nb1 O19 101.3(3) . . ?
O13 Nb1 O12 100.4(3) . . ?
O19 Nb1 O12 99.9(3) . . ?
O13 Nb1 O10 91.7(3) . . ?
O19 Nb1 O10 94.1(3) . . ?
O12 Nb1 O10 159.2(3) . . ?
O13 Nb1 O4 162.2(3) . . ?
O19 Nb1 O4 90.4(3) . . ?
O12 Nb1 O4 90.6(3) . . ?
O10 Nb1 O4 73.9(3) . . ?
O13 Nb1 O6 93.1(3) . . ?
O19 Nb1 O6 161.6(3) . . ?
O12 Nb1 O6 88.5(2) . . ?
O10 Nb1 O6 73.9(2) . . ?
O4 Nb1 O6 73.1(2) . . ?
O13 Nb1 Nb11 129.9(2) . . ?
O19 Nb1 Nb11 81.1(2) . . ?
O12 Nb1 Nb11 128.9(2) . . ?
O10 Nb1 Nb11 38.6(2) . . ?
O4 Nb1 Nb11 38.40(16) . . ?
O6 Nb1 Nb11 80.87(16) . . ?
O13 Nb1 Nb9 81.5(2) . . ?
O19 Nb1 Nb9 132.5(2) . . ?
O12 Nb1 Nb9 126.48(18) . . ?
O10 Nb1 Nb9 38.54(15) . . ?
O4 Nb1 Nb9 80.66(16) . . ?
O6 Nb1 Nb9 38.36(15) . . ?
Nb11 Nb1 Nb9 63.15(3) . . ?
O13 Nb1 Nb5 130.71(19) . . ?
O19 Nb1 Nb5 127.7(2) . . ?
O12 Nb1 Nb5 78.5(2) . . ?
O10 Nb1 Nb5 80.83(16) . . ?
O4 Nb1 Nb5 37.95(15) . . ?
O6 Nb1 Nb5 37.91(19) . . ?
Nb11 Nb1 Nb5 62.76(3) . . ?
Nb9 Nb1 Nb5 62.58(3) . . ?
O22 Nb2 O20 105.5(3) . . ?
O22 Nb2 O5 104.2(3) . . ?
O20 Nb2 O5 94.4(3) . . ?
O22 Nb2 O3 95.8(3) . . ?
O20 Nb2 O3 156.0(3) . . ?
O5 Nb2 O3 90.7(3) . . ?
O22 Nb2 O8 96.2(3) . . ?
O20 Nb2 O8 90.4(3) . . ?
O5 Nb2 O8 156.8(3) . . ?
O3 Nb2 O8 76.3(2) . . ?
O22 Nb2 O18 170.0(3) . . ?
O20 Nb2 O18 81.8(3) . . ?
O5 Nb2 O18 81.6(2) . . ?
O3 Nb2 O18 75.8(2) . . ?
O8 Nb2 O18 76.6(2) . . ?
O22 Nb2 Nb3 86.4(2) . . ?
O20 Nb2 Nb3 129.7(2) . . ?
O5 Nb2 Nb3 130.5(2) . . ?
O3 Nb2 Nb3 39.81(15) . . ?
O8 Nb2 Nb3 39.26(17) . . ?
O18 Nb2 Nb3 83.67(16) . . ?
O22 Nb2 Nb15 139.7(2) . . ?
O20 Nb2 Nb15 34.2(2) . . ?
O5 Nb2 Nb15 85.01(19) . . ?
O3 Nb2 Nb15 123.60(15) . . ?
O8 Nb2 Nb15 86.35(16) . . ?
O18 Nb2 Nb15 47.86(17) . . ?
Nb3 Nb2 Nb15 117.45(4) . . ?
O22 Nb2 Nb7 137.9(2) . . ?
O20 Nb2 Nb7 85.7(2) . . ?
O5 Nb2 Nb7 33.72(19) . . ?
O3 Nb2 Nb7 85.69(14) . . ?
O8 Nb2 Nb7 124.62(18) . . ?
O18 Nb2 Nb7 48.11(14) . . ?
Nb3 Nb2 Nb7 117.73(4) . . ?
Nb15 Nb2 Nb7 61.35(3) . . ?
O26 Nb3 O16 100.2(3) . . ?
O26 Nb3 O7 102.1(3) . . ?
O16 Nb3 O7 100.6(3) . . ?
O26 Nb3 O9 93.8(3) . . ?
O16 Nb3 O9 160.2(3) . . ?
O7 Nb3 O9 90.0(3) . . ?
O26 Nb3 O8 90.9(3) . . ?
O16 Nb3 O8 90.8(3) . . ?
O7 Nb3 O8 160.8(2) . . ?
O9 Nb3 O8 75.0(3) . . ?
O26 Nb3 O3 162.3(3) . . ?
O16 Nb3 O3 89.0(2) . . ?
O7 Nb3 O3 90.9(2) . . ?
O9 Nb3 O3 74.0(2) . . ?
O8 Nb3 O3 73.7(2) . . ?
O26 Nb3 Nb10 81.4(2) . . ?
O16 Nb3 Nb10 129.8(2) . . ?
O7 Nb3 Nb10 128.41(18) . . ?
O9 Nb3 Nb10 38.76(18) . . ?
O8 Nb3 Nb10 39.21(18) . . ?
O3 Nb3 Nb10 81.11(15) . . ?
O26 Nb3 Nb8 132.3(2) . . ?
O16 Nb3 Nb8 126.59(19) . . ?
O7 Nb3 Nb8 79.83(16) . . ?
O9 Nb3 Nb8 38.65(15) . . ?
O8 Nb3 Nb8 80.95(16) . . ?
O3 Nb3 Nb8 37.96(15) . . ?
Nb10 Nb3 Nb8 62.87(3) . . ?
O26 Nb3 Nb2 128.6(2) . . ?
O16 Nb3 Nb2 79.08(19) . . ?
O7 Nb3 Nb2 128.85(18) . . ?
O9 Nb3 Nb2 81.24(17) . . ?
O8 Nb3 Nb2 38.17(16) . . ?
O3 Nb3 Nb2 38.23(17) . . ?
Nb10 Nb3 Nb2 63.03(3) . . ?
Nb8 Nb3 Nb2 62.22(3) . . ?
O23 Nb4 O26 97.8(4) . . ?
O23 Nb4 O19 95.1(4) . . ?
O26 Nb4 O19 88.3(2) . . ?
O23 Nb4 O37 94.4(4) . . ?
O26 Nb4 O37 88.6(2) . . ?
O19 Nb4 O37 170.3(3) . . ?
O23 Nb4 O33 93.7(4) . . ?
O26 Nb4 O33 168.5(3) . . ?
O19 Nb4 O33 89.4(2) . . ?
O37 Nb4 O33 91.9(3) . . ?
O23 Nb4 O5W 177.4(4) . . ?
O26 Nb4 O5W 84.2(4) . . ?
O19 Nb4 O5W 86.7(4) . . ?
O37 Nb4 O5W 83.9(4) . . ?
O33 Nb4 O5W 84.4(4) . . ?
O38 Nb5 O31 102.8(4) . . ?
O38 Nb5 O11 104.3(3) . . ?
O31 Nb5 O11 96.2(3) . . ?
O38 Nb5 O6 97.1(3) . . ?
O31 Nb5 O6 156.8(3) . . ?
O11 Nb5 O6 90.0(3) . . ?
O38 Nb5 O4 97.1(3) . . ?
O31 Nb5 O4 89.1(3) . . ?
O11 Nb5 O4 156.2(3) . . ?
O6 Nb5 O4 76.8(2) . . ?
O38 Nb5 O21 171.7(3) . . ?
O31 Nb5 O21 82.2(3) . . ?
O11 Nb5 O21 81.5(2) . . ?
O6 Nb5 O21 76.7(2) . . ?
O4 Nb5 O21 76.3(2) . . ?
O38 Nb5 Nb1 87.3(2) . . ?
O31 Nb5 Nb1 128.7(2) . . ?
O11 Nb5 Nb1 130.2(2) . . ?
O6 Nb5 Nb1 40.17(14) . . ?
O4 Nb5 Nb1 39.60(19) . . ?
O21 Nb5 Nb1 84.42(16) . . ?
O38 Nb5 Nb13 138.5(2) . . ?
O31 Nb5 Nb13 86.7(2) . . ?
O11 Nb5 Nb13 34.21(19) . . ?
O6 Nb5 Nb13 86.04(16) . . ?
O4 Nb5 Nb13 123.67(17) . . ?
O21 Nb5 Nb13 47.53(14) . . ?
Nb1 Nb5 Nb13 118.07(4) . . ?
O38 Nb5 Nb18 137.5(3) . . ?
O31 Nb5 Nb18 34.6(2) . . ?
O11 Nb5 Nb18 85.9(2) . . ?
O6 Nb5 Nb18 124.45(16) . . ?
O4 Nb5 Nb18 85.49(18) . . ?
O21 Nb5 Nb18 47.89(19) . . ?
Nb1 Nb5 Nb18 117.65(3) . . ?
Nb13 Nb5 Nb18 61.40(3) . . ?
O45 Nb6 O12 98.2(3) . . ?
O45 Nb6 O16 97.3(3) . 2 ?
O12 Nb6 O16 92.5(3) . 2 ?
O45 Nb6 O38 97.2(3) . . ?
O12 Nb6 O38 89.8(3) . . ?
O16 Nb6 O38 164.8(3) 2 . ?
O45 Nb6 O22 97.2(3) . 2 ?
O12 Nb6 O22 164.3(3) . 2 ?
O16 Nb6 O22 88.6(3) 2 2 ?
O38 Nb6 O22 85.2(3) . 2 ?
O45 Nb6 O3W 176.3(4) . . ?
O12 Nb6 O3W 85.0(3) . . ?
O16 Nb6 O3W 80.8(3) 2 . ?
O38 Nb6 O3W 84.4(4) . . ?
O22 Nb6 O3W 79.7(3) 2 . ?
O25 Nb7 O15 102.4(3) . . ?
O25 Nb7 O43 102.9(3) . . ?
O15 Nb7 O43 89.8(3) . . ?
O25 Nb7 O5 105.7(3) . . ?
O15 Nb7 O5 151.9(3) . . ?
O43 Nb7 O5 85.8(3) . . ?
O25 Nb7 O17 105.5(3) . . ?
O15 Nb7 O17 86.5(3) . . ?
O43 Nb7 O17 151.5(3) . . ?
O5 Nb7 O17 84.3(3) . . ?
O25 Nb7 O18 179.5(3) . . ?
O15 Nb7 O18 77.2(2) . . ?
O43 Nb7 O18 77.1(2) . . ?
O5 Nb7 O18 74.8(2) . . ?
O17 Nb7 O18 74.6(2) . . ?
O25 Nb7 Nb8 136.5(3) . . ?
O15 Nb7 Nb8 77.8(2) . . ?
O43 Nb7 Nb8 120.56(19) . . ?
O5 Nb7 Nb8 80.59(19) . . ?
O17 Nb7 Nb8 31.24(17) . . ?
O18 Nb7 Nb8 43.51(16) . . ?
O25 Nb7 Nb2 137.0(2) . . ?
O15 Nb7 Nb2 120.62(19) . . ?
O43 Nb7 Nb2 77.38(18) . . ?
O5 Nb7 Nb2 31.46(17) . . ?
O17 Nb7 Nb2 80.30(17) . . ?
O18 Nb7 Nb2 43.50(14) . . ?
Nb8 Nb7 Nb2 61.68(3) . . ?
O27 Nb8 O14 103.7(3) . . ?
O27 Nb8 O17 105.4(3) . . ?
O14 Nb8 O17 94.8(3) . . ?
O27 Nb8 O3 97.2(3) . . ?
O14 Nb8 O3 155.9(3) . . ?
O17 Nb8 O3 90.9(3) . . ?
O27 Nb8 O9 94.7(3) . . ?
O14 Nb8 O9 90.3(3) . . ?
O17 Nb8 O9 157.3(3) . . ?
O3 Nb8 O9 76.1(2) . . ?
O27 Nb8 O18 170.4(2) . . ?
O14 Nb8 O18 81.3(3) . . ?
O17 Nb8 O18 82.0(3) . . ?
O3 Nb8 O18 76.3(2) . . ?
O9 Nb8 O18 77.0(2) . . ?
O27 Nb8 Nb3 86.46(18) . . ?
O14 Nb8 Nb3 129.1(2) . . ?
O17 Nb8 Nb3 130.9(2) . . ?
O3 Nb8 Nb3 40.01(15) . . ?
O9 Nb8 Nb3 38.82(16) . . ?
O18 Nb8 Nb3 84.08(14) . . ?
O27 Nb8 Nb12 137.3(2) . . ?
O14 Nb8 Nb12 33.6(3) . . ?
O17 Nb8 Nb12 85.2(2) . . ?
O3 Nb8 Nb12 124.33(17) . . ?
O9 Nb8 Nb12 86.91(16) . . ?
O18 Nb8 Nb12 48.09(15) . . ?
Nb3 Nb8 Nb12 117.85(4) . . ?
O27 Nb8 Nb7 139.3(2) . . ?
O14 Nb8 Nb7 85.6(2) . . ?
O17 Nb8 Nb7 33.9(2) . . ?
O3 Nb8 Nb7 86.22(16) . . ?
O9 Nb8 Nb7 125.10(19) . . ?
O18 Nb8 Nb7 48.26(14) . . ?
Nb3 Nb8 Nb7 118.37(4) . . ?
Nb12 Nb8 Nb7 61.39(3) . . ?
O29 Nb9 O28 107.6(3) . . ?
O29 Nb9 O35 106.0(4) . . ?
O28 Nb9 O35 93.9(3) . . ?
O29 Nb9 O6 98.1(3) . . ?
O28 Nb9 O6 89.2(2) . . ?
O35 Nb9 O6 153.5(3) . . ?
O29 Nb9 O10 96.4(3) . . ?
O28 Nb9 O10 153.6(3) . . ?
O35 Nb9 O10 90.0(3) . . ?
O6 Nb9 O10 76.3(2) . . ?
O29 Nb9 O21 171.1(3) . . ?
O28 Nb9 O21 78.8(3) . . ?
O35 Nb9 O21 79.2(3) . . ?
O6 Nb9 O21 75.5(2) . . ?
O10 Nb9 O21 76.3(2) . . ?
O29 Nb9 Nb1 87.2(2) . . ?
O28 Nb9 Nb1 129.5(2) . . ?
O35 Nb9 Nb1 128.9(2) . . ?
O6 Nb9 Nb1 40.41(14) . . ?
O10 Nb9 Nb1 39.00(16) . . ?
O21 Nb9 Nb1 83.95(15) . . ?
O29 Nb9 Nb17 138.9(3) . . ?
O28 Nb9 Nb17 83.6(2) . . ?
O35 Nb9 Nb17 32.9(3) . . ?
O6 Nb9 Nb17 121.9(2) . . ?
O10 Nb9 Nb17 85.57(18) . . ?
O21 Nb9 Nb17 46.53(14) . . ?
Nb1 Nb9 Nb17 116.46(4) . . ?
O29 Nb9 Nb13 139.8(2) . . ?
O28 Nb9 Nb13 32.2(3) . . ?
O35 Nb9 Nb13 83.8(2) . . ?
O6 Nb9 Nb13 84.89(17) . . ?
O10 Nb9 Nb13 123.0(2) . . ?
O21 Nb9 Nb13 46.83(14) . . ?
Nb1 Nb9 Nb13 117.22(4) . . ?
Nb17 Nb9 Nb13 60.24(3) . . ?
O37 Nb10 O39 102.9(4) . . ?
O37 Nb10 O41 106.6(3) . . ?
O39 Nb10 O41 93.8(4) . . ?
O37 Nb10 O9 98.9(3) . . ?
O39 Nb10 O9 155.7(3) . . ?
O41 Nb10 O9 90.2(3) . . ?
O37 Nb10 O8 96.2(3) . . ?
O39 Nb10 O8 90.8(3) . . ?
O41 Nb10 O8 155.0(3) . . ?
O9 Nb10 O8 76.1(2) . . ?
O37 Nb10 O18 171.3(3) . . ?
O39 Nb10 O18 80.6(3) . . ?
O41 Nb10 O18 80.9(3) . . ?
O9 Nb10 O18 76.3(2) . . ?
O8 Nb10 O18 75.6(2) . . ?
O37 Nb10 Nb3 87.8(2) . . ?
O39 Nb10 Nb3 130.8(2) . . ?
O41 Nb10 Nb3 129.3(3) . . ?
O9 Nb10 Nb3 39.14(16) . . ?
O8 Nb10 Nb3 40.02(18) . . ?
O18 Nb10 Nb3 83.89(14) . . ?
O37 Nb10 Nb12 140.3(2) . . ?
O39 Nb10 Nb12 84.0(2) . . ?
O41 Nb10 Nb12 33.7(2) . . ?
O9 Nb10 Nb12 86.16(16) . . ?
O8 Nb10 Nb12 122.98(16) . . ?
O18 Nb10 Nb12 47.45(14) . . ?
Nb3 Nb10 Nb12 117.36(4) . . ?
O37 Nb10 Nb15 136.4(3) . . ?
O39 Nb10 Nb15 33.5(2) . . ?
O41 Nb10 Nb15 85.0(3) . . ?
O9 Nb10 Nb15 123.48(16) . . ?
O8 Nb10 Nb15 85.36(18) . . ?
O18 Nb10 Nb15 47.31(17) . . ?
Nb3 Nb10 Nb15 117.49(4) . . ?
Nb12 Nb10 Nb15 60.60(3) . . ?
O33 Nb11 O34 103.4(3) . . ?
O33 Nb11 O32 104.6(4) . . ?
O34 Nb11 O32 92.4(4) . . ?
O33 Nb11 O4 99.3(3) . . ?
O34 Nb11 O4 155.7(3) . . ?
O32 Nb11 O4 90.4(3) . . ?
O33 Nb11 O10 98.2(3) . . ?
O34 Nb11 O10 91.5(3) . . ?
O32 Nb11 O10 155.3(3) . . ?
O4 Nb11 O10 76.5(3) . . ?
O33 Nb11 O21 173.6(3) . . ?
O34 Nb11 O21 81.0(3) . . ?
O32 Nb11 O21 79.7(3) . . ?
O4 Nb11 O21 75.7(2) . . ?
O10 Nb11 O21 76.9(2) . . ?
O33 Nb11 Nb1 88.8(2) . . ?
O34 Nb11 Nb1 130.9(3) . . ?
O32 Nb11 Nb1 130.7(3) . . ?
O4 Nb11 Nb1 40.29(19) . . ?
O10 Nb11 Nb1 39.45(16) . . ?
O21 Nb11 Nb1 84.72(16) . . ?
O33 Nb11 Nb17 137.5(2) . . ?
O34 Nb11 Nb17 34.2(2) . . ?
O32 Nb11 Nb17 83.1(3) . . ?
O4 Nb11 Nb17 122.68(16) . . ?
O10 Nb11 Nb17 86.55(16) . . ?
O21 Nb11 Nb17 47.03(14) . . ?
Nb1 Nb11 Nb17 117.97(4) . . ?
O33 Nb11 Nb18 137.0(3) . . ?
O34 Nb11 Nb18 84.6(2) . . ?
O32 Nb11 Nb18 32.4(2) . . ?
O4 Nb11 Nb18 84.96(18) . . ?
O10 Nb11 Nb18 124.12(15) . . ?
O21 Nb11 Nb18 47.42(19) . . ?
Nb1 Nb11 Nb18 117.88(3) . . ?
Nb17 Nb11 Nb18 60.62(4) . . ?
O47 Nb12 O44 104.1(4) . . ?
O47 Nb12 O15 105.4(3) . . ?
O44 Nb12 O15 89.3(3) . . ?
O47 Nb12 O14 103.4(4) . . ?
O44 Nb12 O14 152.2(3) . . ?
O15 Nb12 O14 87.5(3) . . ?
O47 Nb12 O41 102.3(4) . . ?
O44 Nb12 O41 87.9(3) . . ?
O15 Nb12 O41 152.0(3) . . ?
O14 Nb12 O41 82.2(3) . . ?
O47 Nb12 O18 176.3(3) . . ?
O44 Nb12 O18 77.8(3) . . ?
O15 Nb12 O18 77.7(2) . . ?
O14 Nb12 O18 74.5(2) . . ?
O41 Nb12 O18 74.5(2) . . ?
O47 Nb12 Nb8 134.5(3) . . ?
O44 Nb12 Nb8 121.5(2) . . ?
O15 Nb12 Nb8 78.2(2) . . ?
O14 Nb12 Nb8 31.14(19) . . ?
O41 Nb12 Nb8 79.6(2) . . ?
O18 Nb12 Nb8 43.66(16) . . ?
O47 Nb12 Nb10 132.9(3) . . ?
O44 Nb12 Nb10 78.8(2) . . ?
O15 Nb12 Nb10 121.72(19) . . ?
O14 Nb12 Nb10 79.45(18) . . ?
O41 Nb12 Nb10 30.7(2) . . ?
O18 Nb12 Nb10 44.03(13) . . ?
Nb8 Nb12 Nb10 61.91(3) . . ?
O47 Nb12 Nb15 135.2(3) . . ?
O44 Nb12 Nb15 31.2(2) . . ?
O15 Nb12 Nb15 81.3(2) . . ?
O14 Nb12 Nb15 121.23(19) . . ?
O41 Nb12 Nb15 82.0(3) . . ?
O18 Nb12 Nb15 46.73(16) . . ?
Nb8 Nb12 Nb15 90.29(3) . . ?
Nb10 Nb12 Nb15 59.82(3) . . ?
O30 Nb13 O36 103.4(3) . . ?
O30 Nb13 O24 103.6(4) . . ?
O36 Nb13 O24 90.4(3) . . ?
O30 Nb13 O28 103.9(4) . . ?
O36 Nb13 O28 87.1(3) . . ?
O24 Nb13 O28 152.2(3) . . ?
O30 Nb13 O11 102.8(3) . . ?
O36 Nb13 O11 153.5(3) . . ?
O24 Nb13 O11 87.3(3) . . ?
O28 Nb13 O11 82.8(3) . . ?
O30 Nb13 O21 178.0(3) . . ?
O36 Nb13 O21 78.2(2) . . ?
O24 Nb13 O21 77.6(3) . . ?
O28 Nb13 O21 74.8(3) . . ?
O11 Nb13 O21 75.5(2) . . ?
O30 Nb13 Nb5 134.5(2) . . ?
O36 Nb13 Nb5 122.15(19) . . ?
O24 Nb13 Nb5 78.2(2) . . ?
O28 Nb13 Nb5 79.81(18) . . ?
O11 Nb13 Nb5 31.79(17) . . ?
O21 Nb13 Nb5 43.95(14) . . ?
O30 Nb13 Nb9 134.5(3) . . ?
O36 Nb13 Nb9 78.6(2) . . ?
O24 Nb13 Nb9 122.0(2) . . ?
O28 Nb13 Nb9 30.68(17) . . ?
O11 Nb13 Nb9 80.28(19) . . ?
O21 Nb13 Nb9 44.39(18) . . ?
Nb5 Nb13 Nb9 62.09(3) . . ?
O30 Nb13 Nb17 135.5(2) . . ?
O36 Nb13 Nb17 32.15(19) . . ?
O24 Nb13 Nb17 81.3(2) . . ?
O28 Nb13 Nb17 82.02(18) . . ?
O11 Nb13 Nb17 121.68(17) . . ?
O21 Nb13 Nb17 46.18(14) . . ?
Nb5 Nb13 Nb17 90.04(3) . . ?
Nb9 Nb13 Nb17 59.75(3) . . ?
O1 Nb14 O7 94.7(3) . . ?
O1 Nb14 O7 94.7(3) . 6_565 ?
O7 Nb14 O7 92.7(3) . 6_565 ?
O1 Nb14 O27 96.5(3) . 6_565 ?
O7 Nb14 O27 168.3(3) . 6_565 ?
O7 Nb14 O27 89.7(3) 6_565 6_565 ?
O1 Nb14 O27 96.5(3) . . ?
O7 Nb14 O27 89.7(3) . . ?
O7 Nb14 O27 168.3(3) 6_565 . ?
O27 Nb14 O27 85.7(4) 6_565 . ?
O1 Nb14 O4W 177.8(4) . . ?
O7 Nb14 O4W 83.8(2) . . ?
O7 Nb14 O4W 83.8(2) 6_565 . ?
O27 Nb14 O4W 85.1(3) 6_565 . ?
O27 Nb14 O4W 85.1(3) . . ?
O40 Nb15 O43 104.6(4) . . ?
O40 Nb15 O44 106.2(4) . . ?
O43 Nb15 O44 89.5(3) . . ?
O40 Nb15 O20 102.2(4) . . ?
O43 Nb15 O20 86.4(3) . . ?
O44 Nb15 O20 151.4(3) . . ?
O40 Nb15 O39 104.1(4) . . ?
O43 Nb15 O39 151.0(3) . . ?
O44 Nb15 O39 86.0(3) . . ?
O20 Nb15 O39 84.0(3) . . ?
O40 Nb15 O18 176.2(3) . . ?
O43 Nb15 O18 77.6(3) . . ?
O44 Nb15 O18 76.8(3) . . ?
O20 Nb15 O18 74.7(3) . . ?
O39 Nb15 O18 73.5(3) . . ?
O40 Nb15 Nb2 133.5(3) . . ?
O43 Nb15 Nb2 77.61(19) . . ?
O44 Nb15 Nb2 120.3(3) . . ?
O20 Nb15 Nb2 31.4(2) . . ?
O39 Nb15 Nb2 80.0(2) . . ?
O18 Nb15 Nb2 43.58(14) . . ?
O40 Nb15 Nb10 133.9(3) . . ?
O43 Nb15 Nb10 121.4(2) . . ?
O44 Nb15 Nb10 77.9(2) . . ?
O20 Nb15 Nb10 80.2(2) . . ?
O39 Nb15 Nb10 29.8(2) . . ?
O18 Nb15 Nb10 43.90(13) . . ?
Nb2 Nb15 Nb10 62.02(3) . . ?
O40 Nb15 Nb12 136.3(3) . . ?
O43 Nb15 Nb12 81.6(2) . . ?
O44 Nb15 Nb12 30.1(2) . . ?
O20 Nb15 Nb12 121.4(2) . . ?
O39 Nb15 Nb12 80.3(3) . . ?
O18 Nb15 Nb12 46.73(14) . . ?
Nb2 Nb15 Nb12 90.21(4) . . ?
Nb10 Nb15 Nb12 59.58(3) . . ?
Nb1B Nb16 Nb1A 38.4(19) 6_565 . ?
Nb1B Nb16 O49 122(2) 6_565 . ?
Nb1A Nb16 O49 152.0(11) . . ?
Nb1B Nb16 O29 83.4(12) 6_565 6_565 ?
Nb1A Nb16 O29 95.2(6) . 6_565 ?
O49 Nb16 O29 102.6(5) . 6_565 ?
Nb1B Nb16 O29 133(2) 6_565 . ?
Nb1A Nb16 O29 95.2(6) . . ?
O49 Nb16 O29 102.6(5) . . ?
O29 Nb16 O29 100.4(6) 6_565 . ?
Nb1B Nb16 O46 49(2) 6_565 . ?
Nb1A Nb16 O46 16.9(8) . . ?
O49 Nb16 O46 168.9(7) . . ?
O29 Nb16 O46 84.3(5) 6_565 . ?
O29 Nb16 O46 84.3(5) . . ?
Nb1B Nb16 O13 77.9(13) 6_565 . ?
Nb1A Nb16 O13 64.4(6) . . ?
O49 Nb16 O13 95.1(5) . . ?
O29 Nb16 O13 159.2(5) 6_565 . ?
O29 Nb16 O13 86.2(3) . . ?
O46 Nb16 O13 76.6(4) . . ?
Nb1B Nb16 O13 27.2(19) 6_565 6_565 ?
Nb1A Nb16 O13 64.4(6) . 6_565 ?
O49 Nb16 O13 95.1(5) . 6_565 ?
O29 Nb16 O13 86.2(3) 6_565 6_565 ?
O29 Nb16 O13 159.2(5) . 6_565 ?
O46 Nb16 O13 76.6(4) . 6_565 ?
O13 Nb16 O13 81.4(4) . 6_565 ?
Nb1B Nb1A Nb1B 44.3(14) . 6_565 ?
Nb1B Nb1A Nb16 26.7(9) . . ?
Nb1B Nb1A Nb16 26.7(9) 6_565 . ?
Nb1B Nb1A O46 154.7(9) . . ?
Nb1B Nb1A O46 154.7(9) 6_565 . ?
Nb16 Nb1A O46 152.2(13) . . ?
Nb1B Nb1A O13 65.7(9) . . ?
Nb1B Nb1A O13 97.6(9) 6_565 . ?
Nb16 Nb1A O13 91.9(7) . . ?
O46 Nb1A O13 107.1(6) . . ?
Nb1B Nb1A O13 97.6(9) . 6_565 ?
Nb1B Nb1A O13 65.7(9) 6_565 6_565 ?
Nb16 Nb1A O13 91.9(7) . 6_565 ?
O46 Nb1A O13 107.1(6) . 6_565 ?
O13 Nb1A O13 92.5(5) . 6_565 ?
Nb1B Nb1A O29 87.7(11) . 6_565 ?
Nb1B Nb1A O29 56.7(8) 6_565 6_565 ?
Nb16 Nb1A O29 61.2(5) . 6_565 ?
O46 Nb1A O29 99.6(6) . 6_565 ?
O13 Nb1A O29 152.7(5) . 6_565 ?
O13 Nb1A O29 85.0(3) 6_565 6_565 ?
Nb1B Nb1A O29 56.7(8) . . ?
Nb1B Nb1A O29 87.7(11) 6_565 . ?
Nb16 Nb1A O29 61.2(5) . . ?
O46 Nb1A O29 99.6(6) . . ?
O13 Nb1A O29 85.0(3) . . ?
O13 Nb1A O29 152.7(5) 6_565 . ?
O29 Nb1A O29 85.0(5) 6_565 . ?
Nb1B Nb1B Nb1A 67.9(7) 6_565 . ?
Nb1B Nb1B O13 131.5(3) 6_565 . ?
Nb1A Nb1B O13 96.7(9) . . ?
Nb1B Nb1B O29 130.5(3) 6_565 . ?
Nb1A Nb1B O29 108.1(10) . . ?
O13 Nb1B O29 97.8(5) . . ?
Nb1B Nb1B O46 83.2(2) 6_565 . ?
Nb1A Nb1B O46 17.6(6) . . ?
O13 Nb1B O46 92.8(4) . . ?
O29 Nb1B O46 91.7(5) . . ?
Nb1B Nb1B O49 83.8(2) 6_565 . ?
Nb1A Nb1B O49 151.3(9) . . ?
O13 Nb1B O49 98.8(5) . . ?
O29 Nb1B O49 93.5(4) . . ?
O46 Nb1B O49 166.4(4) . . ?
Nb1B Nb1B O13 39.4(2) 6_565 6_565 ?
Nb1A Nb1B O13 66.2(8) . 6_565 ?
O13 Nb1B O13 92.1(4) . 6_565 ?
O29 Nb1B O13 169.2(5) . 6_565 ?
O46 Nb1B O13 83.4(4) . 6_565 ?
O49 Nb1B O13 89.2(4) . 6_565 ?
Nb1B Nb1B O29 40.6(2) 6_565 6_565 ?
Nb1A Nb1B O29 76.7(11) . 6_565 ?
O13 Nb1B O29 171.1(4) . 6_565 ?
O29 Nb1B O29 90.0(4) . 6_565 ?
O46 Nb1B O29 82.6(4) . 6_565 ?
O49 Nb1B O29 84.9(4) . 6_565 ?
O13 Nb1B O29 79.8(4) 6_565 6_565 ?
O2 Nb17 O36 103.2(3) . . ?
O2 Nb17 O35 102.6(4) . . ?
O36 Nb17 O35 87.0(3) . . ?
O2 Nb17 O42 103.1(4) . . ?
O36 Nb17 O42 91.5(4) . . ?
O35 Nb17 O42 153.9(3) . . ?
O2 Nb17 O34 102.1(3) . . ?
O36 Nb17 O34 154.4(3) . . ?
O35 Nb17 O34 83.8(3) . . ?
O42 Nb17 O34 86.5(4) . . ?
O2 Nb17 O21 177.6(3) . . ?
O36 Nb17 O21 78.6(2) . . ?
O35 Nb17 O21 75.8(3) . . ?
O42 Nb17 O21 78.4(3) . . ?
O34 Nb17 O21 76.0(2) . . ?
O2 Nb17 Nb11 133.6(3) . . ?
O36 Nb17 Nb11 123.2(2) . . ?
O35 Nb17 Nb11 80.5(2) . . ?
O42 Nb17 Nb11 78.7(2) . . ?
O34 Nb17 Nb11 31.5(2) . . ?
O21 Nb17 Nb11 44.67(14) . . ?
O2 Nb17 Nb9 133.9(3) . . ?
O36 Nb17 Nb9 78.8(2) . . ?
O35 Nb17 Nb9 31.4(2) . . ?
O42 Nb17 Nb9 123.0(2) . . ?
O34 Nb17 Nb9 81.0(2) . . ?
O21 Nb17 Nb9 44.54(18) . . ?
Nb11 Nb17 Nb9 62.38(3) . . ?
O2 Nb17 Nb13 135.2(3) . . ?
O36 Nb17 Nb13 32.1(2) . . ?
O35 Nb17 Nb13 82.46(19) . . ?
O42 Nb17 Nb13 82.5(2) . . ?
O34 Nb17 Nb13 122.6(2) . . ?
O21 Nb17 Nb13 46.63(13) . . ?
Nb11 Nb17 Nb13 91.23(3) . . ?
Nb9 Nb17 Nb13 60.01(3) . . ?
O2 Nb17 Nb18 134.4(3) . . ?
O36 Nb17 Nb18 82.7(2) . . ?
O35 Nb17 Nb18 122.9(2) . . ?
O42 Nb17 Nb18 31.4(2) . . ?
O34 Nb17 Nb18 82.3(3) . . ?
O21 Nb17 Nb18 47.17(18) . . ?
Nb11 Nb17 Nb18 60.34(3) . . ?
Nb9 Nb17 Nb18 91.65(4) . . ?
Nb13 Nb17 Nb18 60.59(4) . . ?
O50 Nb18 O42 101.6(5) . . ?
O50 Nb18 O24 103.8(4) . . ?
O42 Nb18 O24 90.9(4) . . ?
O50 Nb18 O32 105.1(4) . . ?
O42 Nb18 O32 85.2(4) . . ?
O24 Nb18 O32 151.1(4) . . ?
O50 Nb18 O31 104.7(5) . . ?
O42 Nb18 O31 153.2(4) . . ?
O24 Nb18 O31 87.4(3) . . ?
O32 Nb18 O31 83.5(3) . . ?
O50 Nb18 O21 179.0(4) . . ?
O42 Nb18 O21 78.8(3) . . ?
O24 Nb18 O21 77.0(3) . . ?
O32 Nb18 O21 74.1(3) . . ?
O31 Nb18 O21 74.8(3) . . ?
O50 Nb18 Nb5 136.0(4) . . ?
O42 Nb18 Nb5 122.4(3) . . ?
O24 Nb18 Nb5 77.8(2) . . ?
O32 Nb18 Nb5 80.3(2) . . ?
O31 Nb18 Nb5 31.5(2) . . ?
O21 Nb18 Nb5 43.61(14) . . ?
O50 Nb18 Nb11 135.2(3) . . ?
O42 Nb18 Nb11 78.5(2) . . ?
O24 Nb18 Nb11 120.9(2) . . ?
O32 Nb18 Nb11 30.3(3) . . ?
O31 Nb18 Nb11 79.5(2) . . ?
O21 Nb18 Nb11 43.93(13) . . ?
Nb5 Nb18 Nb11 61.71(3) . . ?
O50 Nb18 Nb17 134.5(4) . . ?
O42 Nb18 Nb17 32.9(3) . . ?
O24 Nb18 Nb17 81.1(2) . . ?
O32 Nb18 Nb17 80.1(3) . . ?
O31 Nb18 Nb17 120.8(2) . . ?
O21 Nb18 Nb17 45.99(14) . . ?
Nb5 Nb18 Nb17 89.52(4) . . ?
Nb11 Nb18 Nb17 59.03(3) . . ?
C1 N1 Cu1 111.2(9) . . ?
C2 N2 Cu1 107.6(8) . . ?
C3 N3 Cu1 108.3(8) . . ?
C4 N4 Cu1 110.0(7) . . ?
C6 N5 Cu2 111.1(8) . . ?
C5 N6 Cu2 107.9(9) . . ?
C8 N7 Cu2 100.5(11) . . ?
C7 N8 Cu2 111.6(14) . . ?
C9 N9 Cu3 110.0(9) . . ?
C10 N10 Cu3 93.9(10) . . ?
C2 C1 N1 114.4(14) . . ?
C1 C2 N2 115.5(13) . . ?
N3 C3 C4 107.9(12) . . ?
N4 C4 C3 105.2(10) . . ?
C6 C5 N6 110.1(13) . . ?
C5 C6 N5 105.8(13) . . ?
C8 C7 N8 111(2) . . ?
C7 C8 N7 119(2) . . ?
N9 C9 C9 109.2(9) . 2_556 ?
C10 C10 N10 119.8(11) 2_556 . ?
Nb8 O3 Nb2 110.0(2) . . ?
Nb8 O3 Nb3 102.0(2) . . ?
Nb2 O3 Nb3 102.0(2) . . ?
Nb11 O4 Nb5 111.1(3) . . ?
Nb11 O4 Nb1 101.3(3) . . ?
Nb5 O4 Nb1 102.5(3) . . ?
Nb2 O5 Nb7 114.8(3) . . ?
Nb5 O6 Nb9 111.0(3) . . ?
Nb5 O6 Nb1 101.9(3) . . ?
Nb9 O6 Nb1 101.2(2) . . ?
Nb3 O7 Nb14 145.1(3) . . ?
Nb2 O8 Nb10 110.0(3) . . ?
Nb2 O8 Nb3 102.6(2) . . ?
Nb10 O8 Nb3 100.8(3) . . ?
Nb10 O9 Nb8 109.1(3) . . ?
Nb10 O9 Nb3 102.1(3) . . ?
Nb8 O9 Nb3 102.5(2) . . ?
Nb11 O10 Nb9 110.3(3) . . ?
Nb11 O10 Nb1 101.9(3) . . ?
Nb9 O10 Nb1 102.5(2) . . ?
Nb5 O11 Nb13 114.0(3) . . ?
Nb1 O12 Nb6 146.9(4) . . ?
Nb1 O13 Nb1B 138.4(4) . . ?
Nb1 O13 Nb1A 148.0(4) . . ?
Nb1B O13 Nb1A 17.68(19) . . ?
Nb1 O13 Nb1B 147.0(4) . 6_565 ?
Nb1B O13 Nb1B 9.2(3) . 6_565 ?
Nb1A O13 Nb1B 16.2(2) . 6_565 ?
Nb1 O13 Nb16 135.7(4) . . ?
Nb1B O13 Nb16 6.3(4) . . ?
Nb1A O13 Nb16 23.7(4) . . ?
Nb1B O13 Nb16 11.51(19) 6_565 . ?
Nb8 O14 Nb12 115.3(4) . . ?
Nb12 O15 Nb7 118.5(3) . . ?
Nb3 O16 Nb6 146.3(3) . 2 ?
Nb8 O17 Nb7 114.8(3) . . ?
Nb8 O18 Nb2 96.2(2) . . ?
Nb8 O18 Nb10 95.8(2) . . ?
Nb2 O18 Nb10 96.3(2) . . ?
Nb8 O18 Nb15 172.9(3) . . ?
Nb2 O18 Nb15 88.6(2) . . ?
Nb10 O18 Nb15 88.8(2) . . ?
Nb8 O18 Nb12 88.2(2) . . ?
Nb2 O18 Nb12 173.1(3) . . ?
Nb10 O18 Nb12 88.52(19) . . ?
Nb15 O18 Nb12 86.54(19) . . ?
Nb8 O18 Nb7 88.2(2) . . ?
Nb2 O18 Nb7 88.4(2) . . ?
Nb10 O18 Nb7 173.4(3) . . ?
Nb15 O18 Nb7 86.7(2) . . ?
Nb12 O18 Nb7 86.43(18) . . ?
Nb1 O19 Nb4 144.9(4) . . ?
Nb2 O20 Nb15 114.4(4) . . ?
Nb5 O21 Nb11 95.7(2) . . ?
Nb5 O21 Nb9 95.4(2) . . ?
Nb11 O21 Nb9 95.0(2) . . ?
Nb5 O21 Nb17 173.8(3) . . ?
Nb11 O21 Nb17 88.30(19) . . ?
Nb9 O21 Nb17 88.9(2) . . ?
Nb5 O21 Nb13 88.52(19) . . ?
Nb11 O21 Nb13 174.1(3) . . ?
Nb9 O21 Nb13 88.8(2) . . ?
Nb17 O21 Nb13 87.19(19) . . ?
Nb5 O21 Nb18 88.5(2) . . ?
Nb11 O21 Nb18 88.6(2) . . ?
Nb9 O21 Nb18 174.3(3) . . ?
Nb17 O21 Nb18 86.8(2) . . ?
Nb13 O21 Nb18 87.2(2) . . ?
Nb2 O22 Nb6 138.1(4) . 2 ?
Nb18 O24 Nb13 117.9(4) . . ?
Nb3 O26 Nb4 144.6(4) . . ?
Nb8 O27 Nb14 138.0(3) . . ?
Nb9 O28 Nb13 117.1(4) . . ?
Nb9 O29 Nb1B 131.3(4) . . ?
Nb9 O29 Nb16 137.9(4) . . ?
Nb1B O29 Nb16 13.0(2) . . ?
Nb9 O29 Nb1A 137.3(4) . . ?
Nb1B O29 Nb1A 15.2(3) . . ?
Nb16 O29 Nb1A 23.7(4) . . ?
Nb9 O29 Nb1B 139.7(4) . 6_565 ?
Nb1B O29 Nb1B 8.9(3) . 6_565 ?
Nb16 O29 Nb1B 8.1(4) . 6_565 ?
Nb1A O29 Nb1B 15.59(17) . 6_565 ?
Nb5 O31 Nb18 113.9(4) . . ?
Nb11 O32 Nb18 117.3(4) . . ?
Nb11 O33 Nb4 135.3(4) . . ?
Nb11 O34 Nb17 114.3(3) . . ?
Nb9 O35 Nb17 115.6(4) . . ?
Nb13 O36 Nb17 115.8(3) . . ?
Nb13 O36 Cu2 126.7(3) . . ?
Nb17 O36 Cu2 117.4(3) . . ?
Nb10 O37 Nb4 136.5(4) . . ?
Nb5 O38 Nb6 137.5(4) . . ?
Nb10 O39 Nb15 116.7(4) . . ?
Nb10 O41 Nb12 115.6(4) . . ?
Nb18 O42 Nb17 115.7(4) . . ?
Nb15 O43 Nb7 118.4(3) . . ?
Nb12 O44 Nb15 118.7(3) . . ?
Nb1A O46 Nb1B 7.7(2) . . ?
Nb1A O46 Nb1B 7.7(2) . 6_565 ?
Nb1B O46 Nb1B 13.6(4) . 6_565 ?
Nb1A O46 Nb16 10.9(5) . . ?
Nb1B O46 Nb16 9.9(2) . . ?
Nb1B O46 Nb16 9.9(2) 6_565 . ?
Nb16 O49 Nb1B 10.0(3) . 6_565 ?
Nb16 O49 Nb1B 10.0(3) . . ?
Nb1B O49 Nb1B 12.3(4) 6_565 . ?

loop_
_geom_bond_atom_site_label_1
_geom_bond_atom_site_label_2
_geom_bond_distance
_geom_bond_site_symmetry_2
_geom_bond_publ_flag
Cu1 N4 1.957(10) . ?
Cu1 N1 1.963(10) . ?
Cu1 N2 1.979(9) . ?
Cu1 N3 1.980(9) . ?
Cu2 N6 1.949(12) . ?
Cu2 N8 2.001(16) . ?
Cu2 N5 2.005(11) . ?
Cu2 N7 2.046(15) . ?
Cu2 O36 2.412(7) . ?
Cu3 N9 1.939(12) 2_556 ?
Cu3 N9 1.939(12) . ?
Cu3 N10 2.148(15) . ?
Cu3 N10 2.148(15) 2_556 ?
Nb1 O13 1.831(7) . ?
Nb1 O19 1.835(6) . ?
Nb1 O12 1.906(6) . ?
Nb1 O10 2.112(6) . ?
Nb1 O4 2.144(7) . ?
Nb1 O6 2.165(5) . ?
Nb1 Nb11 3.2517(13) . ?
Nb1 Nb9 3.2766(11) . ?
Nb1 Nb5 3.2849(12) . ?
Nb2 O22 1.832(6) . ?
Nb2 O20 1.889(7) . ?
Nb2 O5 1.903(6) . ?
Nb2 O3 2.079(6) . ?
Nb2 O8 2.081(6) . ?
Nb2 O18 2.278(6) . ?
Nb2 Nb3 3.2864(12) . ?
Nb2 Nb15 3.3039(13) . ?
Nb2 Nb7 3.3087(12) . ?
Nb3 O26 1.836(6) . ?
Nb3 O16 1.878(6) . ?
Nb3 O7 1.887(6) . ?
Nb3 O9 2.101(6) . ?
Nb3 O8 2.131(6) . ?
Nb3 O3 2.151(5) . ?
Nb3 Nb10 3.2550(12) . ?
Nb3 Nb8 3.2720(11) . ?
Nb4 O23 1.980(12) . ?
Nb4 O26 2.064(7) . ?
Nb4 O19 2.069(7) . ?
Nb4 O37 2.104(7) . ?
Nb4 O33 2.104(7) . ?
Nb4 O5W 2.126(12) . ?
Nb5 O38 1.846(6) . ?
Nb5 O31 1.888(9) . ?
Nb5 O11 1.895(6) . ?
Nb5 O6 2.063(7) . ?
Nb5 O4 2.069(6) . ?
Nb5 O21 2.281(6) . ?
Nb5 Nb13 3.2852(12) . ?
Nb5 Nb18 3.3059(15) . ?
Nb6 O45 1.762(7) . ?
Nb6 O12 1.970(6) . ?
Nb6 O16 1.991(7) 2 ?
Nb6 O38 2.022(7) . ?
Nb6 O22 2.040(6) 2 ?
Nb6 O3W 2.296(9) . ?
Nb7 O25 1.753(6) . ?
Nb7 O15 1.964(7) . ?
Nb7 O43 1.968(8) . ?
Nb7 O5 2.024(6) . ?
Nb7 O17 2.030(7) . ?
Nb7 O18 2.464(6) . ?
Nb7 Nb8 3.3010(13) . ?
Nb8 O27 1.851(8) . ?
Nb8 O14 1.882(6) . ?
Nb8 O17 1.887(6) . ?
Nb8 O3 2.058(6) . ?
Nb8 O9 2.093(6) . ?
Nb8 O18 2.274(7) . ?
Nb8 Nb12 3.2919(13) . ?
Nb9 O29 1.784(9) . ?
Nb9 O28 1.904(6) . ?
Nb9 O35 1.917(7) . ?
Nb9 O6 2.073(6) . ?
Nb9 O10 2.091(6) . ?
Nb9 O21 2.325(8) . ?
Nb9 Nb17 3.3143(16) . ?
Nb9 Nb13 3.3229(14) . ?
Nb10 O37 1.833(7) . ?
Nb10 O39 1.853(9) . ?
Nb10 O41 1.882(8) . ?
Nb10 O9 2.084(7) . ?
Nb10 O8 2.094(6) . ?
Nb10 O18 2.312(6) . ?
Nb10 Nb12 3.3257(13) . ?
Nb10 Nb15 3.3337(15) . ?
Nb11 O33 1.831(6) . ?
Nb11 O34 1.885(8) . ?
Nb11 O32 1.889(9) . ?
Nb11 O4 2.060(6) . ?
Nb11 O10 2.075(7) . ?
Nb11 O21 2.312(6) . ?
Nb11 Nb17 3.2866(14) . ?
Nb11 Nb18 3.3310(16) . ?
Nb12 O47 1.747(8) . ?
Nb12 O44 1.921(10) . ?
Nb12 O15 1.951(7) . ?
Nb12 O14 2.014(8) . ?
Nb12 O41 2.047(7) . ?
Nb12 O18 2.451(6) . ?
Nb12 Nb15 3.3597(19) . ?
Nb13 O30 1.767(6) . ?
Nb13 O36 1.964(7) . ?
Nb13 O24 1.968(9) . ?
Nb13 O28 1.990(8) . ?
Nb13 O11 2.022(6) . ?
Nb13 O21 2.424(6) . ?
Nb13 Nb17 3.3307(12) . ?
Nb14 O1 1.849(11) . ?
Nb14 O7 1.984(6) . ?
Nb14 O7 1.984(6) 6_565 ?
Nb14 O27 2.020(7) 6_565 ?
Nb14 O27 2.020(7) . ?
Nb14 O4W 2.223(11) . ?
Nb15 O40 1.759(9) . ?
Nb15 O43 1.959(7) . ?
Nb15 O44 1.984(8) . ?
Nb15 O20 2.039(7) . ?
Nb15 O39 2.060(7) . ?
Nb15 O18 2.451(7) . ?
Nb16 Nb1B 0.453(8) 6_565 ?
Nb16 Nb1A 0.915(16) . ?
Nb16 O49 1.92(2) . ?
Nb16 O29 1.995(9) 6_565 ?
Nb16 O29 1.995(9) . ?
Nb16 O46 2.264(17) . ?
Nb16 O13 2.271(9) . ?
Nb16 O13 2.271(9) 6_565 ?
Nb1A Nb1B 0.626(7) . ?
Nb1A Nb1B 0.626(7) 6_565 ?
Nb1A O46 1.414(16) . ?
Nb1A O13 2.049(9) . ?
Nb1A O13 2.049(9) 6_565 ?
Nb1A O29 2.268(11) 6_565 ?
Nb1A O29 2.268(11) . ?
Nb1B Nb1B 0.472(15) 6_565 ?
Nb1B O13 1.879(9) . ?
Nb1B O29 1.994(9) . ?
Nb1B O46 1.999(16) . ?
Nb1B O49 2.198(18) . ?
Nb1B O13 2.220(9) 6_565 ?
Nb1B O29 2.329(10) 6_565 ?
Nb17 O2 1.757(8) . ?
Nb17 O36 1.968(7) . ?
Nb17 O35 1.998(10) . ?
Nb17 O42 2.016(10) . ?
Nb17 O34 2.025(7) . ?
Nb17 O21 2.406(6) . ?
Nb17 Nb18 3.340(2) . ?
Nb18 O50 1.757(10) . ?
Nb18 O42 1.930(9) . ?
Nb18 O24 1.959(7) . ?
Nb18 O32 2.010(7) . ?
Nb18 O31 2.055(8) . ?
Nb18 O21 2.453(8) . ?
N1 C1 1.400(16) . ?
N2 C2 1.449(17) . ?
N3 C3 1.453(17) . ?
N4 C4 1.486(15) . ?
N5 C6 1.577(18) . ?
N6 C5 1.490(18) . ?
N7 C8 1.60(2) . ?
N8 C7 1.47(2) . ?
N9 C9 1.401(17) . ?
N10 C10 1.51(2) . ?
C1 C2 1.372(19) . ?
C3 C4 1.514(18) . ?
C5 C6 1.424(19) . ?
C7 C8 1.27(3) . ?
C9 C9 1.52(3) 2_556 ?
C10 C10 1.39(3) 2_556 ?
O13 Nb1B 2.220(9) 6_565 ?
O16 Nb6 1.991(7) 2 ?
O22 Nb6 2.040(6) 2 ?
O29 Nb1B 2.329(10) 6_565 ?
O46 Nb1B 1.999(16) 6_565 ?
O49 Nb1B 2.198(18) 6_565 ?

loop_
_platon_squeeze_void_nr
_platon_squeeze_void_average_x
_platon_squeeze_void_average_y
_platon_squeeze_void_average_z
_platon_squeeze_void_volume
_platon_squeeze_void_count_electrons
1 0.000 0.000 -0.003 5822.0 116.1
2 0.500 0.000 1.000 363.4 27.5
3 0.500 0.500 0.322 5822.0 116.1
4 0.000 0.500 1.000 363.4 27.5
